data_2235660
loop_
_publ_author_name
'Liu, Xiaojing'
'Tian, Ruijing'
'Zhang, Cailing'
'Zhi, Xia'
'Pan, Qinhe'

_publ_section_title
;
 <i>catena</i>-Poly[[gallium(III)-bis[\m-<small>D</small>/<small>L</small>-tartrato(2{-})]-gallium(III)-di-\m-hydroxido]
 dihydrate]
;
_journal_coeditor_code VN2042
_journal_issue 7
_journal_name_full 'Acta Crystallographica Section E'
_journal_page_first m989
_journal_page_last m990
_journal_paper_doi 10.1107/S1600536812028188
_journal_volume 68
_journal_year 2012
_chemical_formula_iupac '[Ga2 (C4 H4 O6)2 (O H)2], 2H2 O'
_chemical_formula_moiety 'C8 H10 Ga2 O14, 2(H2 O)'
_chemical_formula_sum 'C8 H14 Ga2 O16'
_chemical_formula_weight 505.64
_chemical_name_systematic
;
<i>catena</i>-Poly[[gallium(III)-bis[\m-<i>D</i>/<i>L</i>-tartrato(2-)]-
gallium(III)-di-\m-hydroxido] dihydrate]
;
_space_group_IT_number 72
_symmetry_cell_setting orthorhombic
_symmetry_space_group_name_Hall '-I 2 2c'
_symmetry_space_group_name_H-M 'I b a m'
_atom_sites_solution_hydrogens geom
_atom_sites_solution_primary direct
_atom_sites_solution_secondary difmap
_audit_creation_method SHELXL-97
_cell_angle_alpha 90.00
_cell_angle_beta 90.00
_cell_angle_gamma 90.00
_cell_formula_units_Z 4
_cell_length_a 8.6830(17)
_cell_length_b 10.797(2)
_cell_length_c 16.158(3)
_cell_measurement_reflns_used 7524
_cell_measurement_temperature 293(2)
_cell_measurement_theta_max 27.44
_cell_measurement_theta_min 3.01
_cell_volume 1514.8(5)
_computing_cell_refinement 'RAPID-AUTO (Rigaku, 1998)'
_computing_data_collection 'RAPID-AUTO (Rigaku, 1998)'
_computing_data_reduction 'CrystalStructure (Rigaku/MSC, 2002)'
_computing_molecular_graphics 'SHELXTL (Sheldrick, 2008)'
_computing_publication_material 'SHELXTL (Sheldrick, 2008)'
_computing_structure_refinement 'SHELXL97 (Sheldrick, 2008)'
_computing_structure_solution 'SHELXS97 (Sheldrick, 2008)'
_diffrn_ambient_temperature 293(2)
_diffrn_measured_fraction_theta_full 0.999
_diffrn_measured_fraction_theta_max 0.999
_diffrn_measurement_device_type 'Rigaku R-AXIS RAPID-S'
_diffrn_measurement_method '\w scans'
_diffrn_radiation_monochromator graphite
_diffrn_radiation_source 'fine-focus sealed tube'
_diffrn_radiation_type MoK\a
_diffrn_radiation_wavelength 0.71073
_diffrn_reflns_av_R_equivalents 0.0450
_diffrn_reflns_av_sigmaI/netI 0.0241
_diffrn_reflns_limit_h_max 11
_diffrn_reflns_limit_h_min -11
_diffrn_reflns_limit_k_max 14
_diffrn_reflns_limit_k_min -13
_diffrn_reflns_limit_l_max 20
_diffrn_reflns_limit_l_min -20
_diffrn_reflns_number 7524
_diffrn_reflns_theta_full 27.44
_diffrn_reflns_theta_max 27.44
_diffrn_reflns_theta_min 3.01
_diffrn_standards_decay_% 0
_diffrn_standards_interval_count 0
_diffrn_standards_interval_time 0
_diffrn_standards_number 0
_exptl_absorpt_coefficient_mu 3.649
_exptl_absorpt_correction_T_max 0.578
_exptl_absorpt_correction_T_min 0.421
_exptl_absorpt_correction_type multi-scan
_exptl_absorpt_process_details '(CrystalClear; Rigaku/MSC, 2002)'
_exptl_crystal_colour colorless
_exptl_crystal_density_diffrn 2.217
_exptl_crystal_density_method 'not measured'
_exptl_crystal_description prism
_exptl_crystal_F_000 1008
_exptl_crystal_size_max 0.3
_exptl_crystal_size_mid 0.2
_exptl_crystal_size_min 0.15
_refine_diff_density_max 0.479
_refine_diff_density_min -0.406
_refine_ls_extinction_method none
_refine_ls_goodness_of_fit_ref 1.142
_refine_ls_hydrogen_treatment constr
_refine_ls_matrix_type full
_refine_ls_number_parameters 63
_refine_ls_number_reflns 897
_refine_ls_number_restraints 0
_refine_ls_restrained_S_all 1.142
_refine_ls_R_factor_all 0.0408
_refine_ls_R_factor_gt 0.0313
_refine_ls_shift/su_max 0.001
_refine_ls_shift/su_mean 0.000
_refine_ls_structure_factor_coef Fsqd
_refine_ls_weighting_details 'calc w=1/[\s^2^(Fo^2^)+(0.0342P)^2^+2.6518P] where P=(Fo^2^+2Fc^2^)/3'
_refine_ls_weighting_scheme calc
_refine_ls_wR_factor_gt 0.0708
_refine_ls_wR_factor_ref 0.0742
_reflns_number_gt 756
_reflns_number_total 897
_reflns_threshold_expression I>2\s(I)
_cod_data_source_file vn2042.cif
_cod_data_source_block I
_cod_original_sg_symbol_Hall -I22c
_cod_database_code 2235660
_cod_database_fobs_code 2235660

loop_
_symmetry_equiv_pos_as_xyz
'x, y, z'
'-x, -y, z'
'-x+1/2, y+1/2, -z'
'x+1/2, -y+1/2, -z'
'x+1/2, y+1/2, z+1/2'
'-x+1/2, -y+1/2, z+1/2'
'-x+1, y+1, -z+1/2'
'x+1, -y+1, -z+1/2'
'-x, -y, -z'
'x, y, -z'
'x-1/2, -y-1/2, z'
'-x-1/2, y-1/2, z'
'-x+1/2, -y+1/2, -z+1/2'
'x+1/2, y+1/2, -z+1/2'
'x, -y, z+1/2'
'-x, y, z+1/2'

loop_
_atom_site_type_symbol
_atom_site_label
_atom_site_fract_x
_atom_site_fract_y
_atom_site_fract_z
_atom_site_U_iso_or_equiv
_atom_site_adp_type
_atom_site_calc_flag
_atom_site_refinement_flags
_atom_site_occupancy
_atom_site_symmetry_multiplicity
Ga Ga1 0.5000 0.5000 0.59085(2) 0.01685(16) Uani d S 1 2
O O1 0.3677(2) 0.42047(17) 0.67803(11) 0.0176(4) Uani d . 1 1
H H2 0.3488 0.3398 0.6730 0.021 Uiso d R 1 1
O O2 0.3489(2) 0.63361(18) 0.60822(12) 0.0217(4) Uani d . 1 1
O O3 0.1354(2) 0.68818(19) 0.67612(14) 0.0290(5) Uani d . 1 1
O O4 0.5962(3) 0.5850(3) 0.5000 0.0205(6) Uani d S 1 2
H H4 0.6917 0.6148 0.5000 0.025 Uiso d SR 1 2
C C1 0.2355(3) 0.4887(2) 0.70276(16) 0.0155(5) Uani d . 1 1
H H1 0.1423 0.4434 0.6870 0.019 Uiso calc . 1 1
C C2 0.2388(3) 0.6141(3) 0.65840(16) 0.0180(6) Uani d . 1 1
O O1W 0.4116(5) 0.8743(5) 0.5000 0.0808(15) Uani d S 1 2
H H1W 0.4511 0.8331 0.5428 0.097 Uiso d R 1 1

loop_
_atom_site_aniso_label
_atom_site_aniso_U_11
_atom_site_aniso_U_22
_atom_site_aniso_U_33
_atom_site_aniso_U_12
_atom_site_aniso_U_13
_atom_site_aniso_U_23
Ga1 0.0208(2) 0.0157(2) 0.0140(2) -0.00133(18) 0.000 0.000
O1 0.0212(10) 0.0105(9) 0.0212(9) 0.0016(8) 0.0037(8) 0.0014(8)
O2 0.0252(11) 0.0174(10) 0.0227(10) 0.0019(9) 0.0042(9) 0.0071(8)
O3 0.0280(11) 0.0176(10) 0.0414(13) 0.0065(9) 0.0058(11) 0.0068(9)
O4 0.0218(15) 0.0234(14) 0.0164(13) -0.0093(12) 0.000 0.000
C1 0.0146(12) 0.0139(12) 0.0180(13) -0.0004(11) -0.0003(11) 0.0009(11)
C2 0.0211(14) 0.0148(13) 0.0180(13) 0.0005(11) -0.0037(12) -0.0003(10)
O1W 0.048(3) 0.105(4) 0.089(4) 0.008(3) 0.000 0.000

loop_
_atom_type_symbol
_atom_type_description
_atom_type_scat_dispersion_real
_atom_type_scat_dispersion_imag
_atom_type_scat_source
C C 0.0033 0.0016 'International Tables Vol C Tables 4.2.6.8 and 6.1.1.4'
H H 0.0000 0.0000 'International Tables Vol C Tables 4.2.6.8 and 6.1.1.4'
O O 0.0106 0.0060 'International Tables Vol C Tables 4.2.6.8 and 6.1.1.4'
Ga Ga 0.2307 1.6083 'International Tables Vol C Tables 4.2.6.8 and 6.1.1.4'

loop_
_geom_angle_atom_site_label_1
_geom_angle_atom_site_label_2
_geom_angle_atom_site_label_3
_geom_angle_site_symmetry_1
_geom_angle_site_symmetry_3
_geom_angle
O4 Ga1 O4 9_666 . 80.41(12)
O4 Ga1 O2 9_666 2_665 92.78(10)
O4 Ga1 O2 . 2_665 99.74(10)
O4 Ga1 O2 9_666 . 99.74(10)
O4 Ga1 O2 . . 92.78(10)
O2 Ga1 O2 2_665 . 163.61(11)
O4 Ga1 O1 9_666 2_665 170.89(9)
O4 Ga1 O1 . 2_665 94.76(8)
O2 Ga1 O1 2_665 2_665 80.36(7)
O2 Ga1 O1 . 2_665 88.15(8)
O4 Ga1 O1 9_666 . 94.76(8)
O4 Ga1 O1 . . 170.89(9)
O2 Ga1 O1 2_665 . 88.15(8)
O2 Ga1 O1 . . 80.36(7)
O1 Ga1 O1 2_665 . 91.02(11)
O4 Ga1 Ga1 9_666 9_666 40.20(6)
O4 Ga1 Ga1 . 9_666 40.20(6)
O2 Ga1 Ga1 2_665 9_666 98.19(6)
O2 Ga1 Ga1 . 9_666 98.19(6)
O1 Ga1 Ga1 2_665 9_666 134.49(6)
O1 Ga1 Ga1 . 9_666 134.49(6)
C1 O1 Ga1 . . 115.90(15)
C1 O1 H2 . . 112.6
Ga1 O1 H2 . . 117.4
C2 O2 Ga1 . . 118.06(17)
Ga1 O4 Ga1 9_666 . 99.59(12)
Ga1 O4 H4 9_666 . 125.3
Ga1 O4 H4 . . 125.3
O1 C1 C2 . . 108.2(2)
O1 C1 C1 . 8_456 111.05(17)
C2 C1 C1 . 8_456 108.8(3)
O1 C1 H1 . . 109.6
C2 C1 H1 . . 109.6
C1 C1 H1 8_456 . 109.6
O3 C2 O2 . . 125.9(3)
O3 C2 C1 . . 116.7(2)
O2 C2 C1 . . 117.3(2)

loop_
_geom_bond_atom_site_label_1
_geom_bond_atom_site_label_2
_geom_bond_site_symmetry_2
_geom_bond_distance
_geom_bond_publ_flag
Ga1 O1 . 2.0102(19) yes
Ga1 O2 . 1.970(2) yes
Ga1 O4 9_666 1.9219(18) .
Ga1 O4 . 1.9219(18) yes
Ga1 O2 2_665 1.970(2) .
Ga1 O1 2_665 2.0102(19) .
Ga1 Ga1 9_666 2.9358(10) ?
O1 C1 . 1.421(3) ?
O1 H2 . 0.8900 ?
O2 C2 . 1.271(3) ?
O3 C2 . 1.236(3) ?
O4 Ga1 9_666 1.9219(17) ?
O4 H4 . 0.8900 ?
C1 C2 . 1.532(4) ?
C1 C1 8_456 1.546(5) ?
C1 H1 . 0.9800 ?
O1W H1W . 0.8900 ?

loop_
_geom_hbond_atom_site_label_D
_geom_hbond_atom_site_label_H
_geom_hbond_atom_site_label_A
_geom_hbond_site_symmetry_A
_geom_hbond_distance_DH
_geom_hbond_distance_HA
_geom_hbond_distance_DA
_geom_hbond_angle_DHA
O1 H2 O3 12_655 0.89 1.64 2.509(3) 163.0
O4 H4 O1W 11_675 0.89 1.91 2.774(5) 162.3
O1W H1W O2 . 0.89 2.56 3.179(5) 127.4
